data_1507982
loop_
_publ_author_name
'Shima, Takanori'
'Luo, Yi'
'Stewart, Timothy'
'Bau, Robert'
'McIntyre, Garry J.'
'Mason, Sax A.'
'Hou, Zhaomin'

_publ_section_title
;
 Molecular heterometallic hydride clusters composed of rare-earth and
 d-transition metals.
;
_journal_issue 10
_journal_name_full 'Nature chemistry'
_journal_page_first 814
_journal_page_last 820
_journal_paper_doi 10.1038/nchem.1147
_journal_volume 3
_journal_year 2011
_chemical_formula_sum 'C65 H116 Dy4 Mo Si4'
_chemical_formula_weight 1755.88
_chemical_name_systematic
; 
 ? 
;
_space_group_IT_number 14
_symmetry_cell_setting monoclinic
_symmetry_space_group_name_Hall '-P 2yn'
_symmetry_space_group_name_H-M 'P 1 21/n 1'
_atom_sites_solution_hydrogens geom
_atom_sites_solution_primary direct
_atom_sites_solution_secondary difmap
_audit_creation_method SHELXL-97
_cell_angle_alpha 90.00
_cell_angle_beta 92.078(2)
_cell_angle_gamma 90.00
_cell_formula_units_Z 4
_cell_length_a 13.2652(13)
_cell_length_b 30.812(3)
_cell_length_c 17.8231(18)
_cell_measurement_reflns_used 45355
_cell_measurement_temperature 163(2)
_cell_measurement_theta_max 27.57
_cell_measurement_theta_min 1.67
_cell_volume 7280.0(12)
_computing_cell_refinement 'Bruker SMART'
_computing_data_collection 'Bruker SMART'
_computing_data_reduction 'Bruker SAINT'
_computing_molecular_graphics 'Diamond Ver.2.1d'
_computing_publication_material 'Bruker SHELXTL'
_computing_structure_refinement 'SHELXL-97 (Sheldrick, 1997)'
_computing_structure_solution 'SHELXS-97 (Sheldrick, 1990)'
_diffrn_ambient_temperature 163(2)
_diffrn_measured_fraction_theta_full 0.979
_diffrn_measured_fraction_theta_max 0.979
_diffrn_measurement_device_type 'CCD area detector'
_diffrn_measurement_method 'phi and omega scans'
_diffrn_radiation_monochromator graphite
_diffrn_radiation_source 'fine-focus sealed tube'
_diffrn_radiation_type MoK\a
_diffrn_radiation_wavelength 0.71073
_diffrn_reflns_av_R_equivalents 0.0500
_diffrn_reflns_av_sigmaI/netI 0.0934
_diffrn_reflns_limit_h_max 17
_diffrn_reflns_limit_h_min -17
_diffrn_reflns_limit_k_max 39
_diffrn_reflns_limit_k_min -40
_diffrn_reflns_limit_l_max 10
_diffrn_reflns_limit_l_min -22
_diffrn_reflns_number 45355
_diffrn_reflns_theta_full 27.57
_diffrn_reflns_theta_max 27.57
_diffrn_reflns_theta_min 1.67
_exptl_absorpt_coefficient_mu 4.322
_exptl_absorpt_correction_T_max 0.6718
_exptl_absorpt_correction_T_min 0.3571
_exptl_absorpt_correction_type multi-scan
_exptl_absorpt_process_details SADABS
_exptl_crystal_colour black
_exptl_crystal_density_diffrn 1.602
_exptl_crystal_density_method 'not measured'
_exptl_crystal_description block
_exptl_crystal_F_000 3472
_exptl_crystal_size_max 0.30
_exptl_crystal_size_mid 0.20
_exptl_crystal_size_min 0.10
_refine_diff_density_max 4.857
_refine_diff_density_min -2.864
_refine_diff_density_rms 0.164
_refine_ls_extinction_method none
_refine_ls_goodness_of_fit_ref 0.880
_refine_ls_hydrogen_treatment mixed
_refine_ls_matrix_type full
_refine_ls_number_parameters 674
_refine_ls_number_reflns 16497
_refine_ls_number_restraints 3
_refine_ls_restrained_S_all 0.880
_refine_ls_R_factor_all 0.0815
_refine_ls_R_factor_gt 0.0430
_refine_ls_shift/su_max 0.008
_refine_ls_shift/su_mean 0.000
_refine_ls_structure_factor_coef Fsqd
_refine_ls_weighting_details 'calc w=1/[\s^2^(Fo^2^)+(0.0345P)^2^+0.0000P] where P=(Fo^2^+2Fc^2^)/3'
_refine_ls_weighting_scheme calc
_refine_ls_wR_factor_gt 0.0813
_refine_ls_wR_factor_ref 0.0902
_reflns_number_gt 10398
_reflns_number_total 16497
_reflns_threshold_expression >2sigma(I)
_cod_data_source_file nchem.1147-s11.cif
_cod_data_source_block 5_Dy
_cod_depositor_comments
;
The following automatic conversions were performed:

'_symmetry_cell_setting' value 'Monoclinic' changed to 'monoclinic'
according to /home/saulius/struct/CIF-dictionaries/cif_core.dic
dictionary named 'cif_core.dic' version 2.4.1 from
2010-06-29.

'_exptl_absorpt_correction_type' value 'Multi-scan'
changed to 'multi-scan' according to
/home/saulius/struct/CIF-dictionaries/cif_core.dic dictionary named
'cif_core.dic' version 2.4.1 from 2010-06-29.

Automatic conversion script
Id: cif_fix_values 1891 2012-01-12 08:04:46Z andrius 
;
_cod_original_cell_volume 7279.9(13)
_cod_original_sg_symbol_H-M P2(1)/n
_cod_database_code 1507982

loop_
_symmetry_equiv_pos_as_xyz
'x, y, z'
'-x+1/2, y+1/2, -z+1/2'
'-x, -y, -z'
'x-1/2, -y-1/2, z-1/2'

loop_
_atom_site_label
_atom_site_type_symbol
_atom_site_fract_x
_atom_site_fract_y
_atom_site_fract_z
_atom_site_U_iso_or_equiv
_atom_site_adp_type
_atom_site_occupancy
_atom_site_symmetry_multiplicity
_atom_site_calc_flag
_atom_site_refinement_flags
_atom_site_disorder_assembly
_atom_site_disorder_group
Dy1 Dy 0.16482(2) 0.048732(10) 0.27765(2) 0.03051(9) Uani 1 1 d . . .
Dy2 Dy 0.24015(2) 0.128583(9) 0.153644(18) 0.02277(8) Uani 1 1 d . A .
Dy3 Dy -0.00577(2) 0.128297(12) 0.22905(2) 0.03405(9) Uani 1 1 d . . .
Dy4 Dy 0.15757(2) 0.223867(9) 0.229802(18) 0.02473(8) Uani 1 1 d . . .
Mo1 Mo 0.18332(4) 0.146686(18) 0.34269(3) 0.02457(13) Uani 1 1 d . . .
Si1 Si 0.37222(18) -0.03769(7) 0.35955(17) 0.0559(6) Uani 1 1 d . . .
Si2 Si 0.49402(16) 0.10063(8) 0.08793(14) 0.0472(6) Uani 1 1 d . . .
Si3 Si -0.24037(16) 0.16380(7) 0.33944(13) 0.0389(5) Uani 1 1 d . . .
Si4 Si 0.37518(15) 0.31486(6) 0.23795(12) 0.0315(5) Uani 1 1 d . . .
C1 C 0.1533(6) 0.1386(2) 0.4690(4) 0.0381(18) Uani 1 1 d . . .
C2 C 0.1777(6) 0.1832(2) 0.4598(4) 0.0335(17) Uani 1 1 d . . .
C3 C 0.2755(5) 0.1865(2) 0.4344(4) 0.0317(17) Uani 1 1 d . . .
C4 C 0.3160(5) 0.1438(2) 0.4272(4) 0.0332(17) Uani 1 1 d . . .
C5 C 0.2400(6) 0.1144(2) 0.4488(4) 0.0394(19) Uani 1 1 d . . .
C6 C 0.0596(6) 0.1211(3) 0.5036(5) 0.065(3) Uani 1 1 d . . .
H6A H 0.0692 0.1206 0.5584 0.098 Uiso 1 1 calc R . .
H6B H 0.0467 0.0915 0.4853 0.098 Uiso 1 1 calc R . .
H6C H 0.0020 0.1397 0.4897 0.098 Uiso 1 1 calc R . .
C7 C 0.1117(6) 0.2212(2) 0.4825(5) 0.054(2) Uani 1 1 d . . .
H7A H 0.1449 0.2369 0.5244 0.082 Uiso 1 1 calc R . .
H7B H 0.0462 0.2103 0.4980 0.082 Uiso 1 1 calc R . .
H7C H 0.1016 0.2410 0.4397 0.082 Uiso 1 1 calc R . .
C8 C 0.3356(6) 0.2278(2) 0.4253(5) 0.055(2) Uani 1 1 d . . .
H8A H 0.2902 0.2513 0.4090 0.082 Uiso 1 1 calc R . .
H8B H 0.3866 0.2233 0.3876 0.082 Uiso 1 1 calc R . .
H8C H 0.3690 0.2355 0.4734 0.082 Uiso 1 1 calc R . .
C9 C 0.4229(6) 0.1327(3) 0.4116(5) 0.060(3) Uani 1 1 d . . .
H9A H 0.4494 0.1538 0.3763 0.089 Uiso 1 1 calc R . .
H9B H 0.4257 0.1036 0.3899 0.089 Uiso 1 1 calc R . .
H9C H 0.4637 0.1335 0.4586 0.089 Uiso 1 1 calc R . .
C10 C 0.2538(8) 0.0668(2) 0.4631(5) 0.079(3) Uani 1 1 d . . .
H10A H 0.2816 0.0624 0.5143 0.119 Uiso 1 1 calc R . .
H10B H 0.3002 0.0548 0.4270 0.119 Uiso 1 1 calc R . .
H10C H 0.1884 0.0521 0.4576 0.119 Uiso 1 1 calc R . .
C11 C 0.2413(6) -0.0281(2) 0.3213(5) 0.0474(10) Uani 1 1 d . . .
C12 C 0.2143(6) -0.0326(2) 0.2429(5) 0.0474(10) Uani 1 1 d . . .
C13 C 0.1106(6) -0.0301(2) 0.2349(5) 0.0474(10) Uani 1 1 d . . .
C14 C 0.0686(6) -0.0258(2) 0.3039(5) 0.0474(10) Uani 1 1 d . . .
C15 C 0.1476(6) -0.0248(2) 0.3570(5) 0.0474(10) Uani 1 1 d . . .
C16 C 0.2879(6) -0.0444(2) 0.1838(5) 0.0559(6) Uani 1 1 d . . .
H16A H 0.3470 -0.0254 0.1885 0.084 Uiso 1 1 calc R . .
H16B H 0.2555 -0.0409 0.1339 0.084 Uiso 1 1 calc R . .
H16C H 0.3091 -0.0747 0.1907 0.084 Uiso 1 1 calc R . .
C17 C 0.0548(6) -0.0358(2) 0.1588(5) 0.0559(6) Uani 1 1 d . . .
H17A H -0.0102 -0.0500 0.1660 0.084 Uiso 1 1 calc R . .
H17B H 0.0955 -0.0536 0.1259 0.084 Uiso 1 1 calc R . .
H17C H 0.0433 -0.0072 0.1357 0.084 Uiso 1 1 calc R . .
C18 C -0.0418(6) -0.0274(2) 0.3245(5) 0.0559(6) Uani 1 1 d . . .
H18A H -0.0597 -0.0571 0.3381 0.084 Uiso 1 1 calc R . .
H18B H -0.0843 -0.0180 0.2815 0.084 Uiso 1 1 calc R . .
H18C H -0.0523 -0.0081 0.3672 0.084 Uiso 1 1 calc R . .
C19 C 0.1322(6) -0.0284(2) 0.4416(5) 0.0559(6) Uani 1 1 d . . .
H19A H 0.0793 -0.0081 0.4559 0.084 Uiso 1 1 calc R . .
H19B H 0.1953 -0.0212 0.4690 0.084 Uiso 1 1 calc R . .
H19C H 0.1121 -0.0581 0.4538 0.084 Uiso 1 1 calc R . .
C20 C 0.3856(7) -0.0374(3) 0.4643(6) 0.0735(17) Uani 1 1 d . . .
H20A H 0.3680 -0.0087 0.4833 0.110 Uiso 1 1 calc R . .
H20B H 0.4555 -0.0443 0.4797 0.110 Uiso 1 1 calc R . .
H20C H 0.3404 -0.0592 0.4849 0.110 Uiso 1 1 calc R . .
C21 C 0.4607(6) 0.0047(3) 0.3262(6) 0.0735(17) Uani 1 1 d . . .
H21A H 0.4756 -0.0008 0.2736 0.110 Uiso 1 1 calc R . .
H21B H 0.5234 0.0038 0.3570 0.110 Uiso 1 1 calc R . .
H21C H 0.4295 0.0334 0.3306 0.110 Uiso 1 1 calc R . .
C22 C 0.4141(7) -0.0923(3) 0.3323(6) 0.0735(17) Uani 1 1 d . . .
H22A H 0.3627 -0.1137 0.3449 0.110 Uiso 1 1 calc R . .
H22B H 0.4777 -0.0993 0.3593 0.110 Uiso 1 1 calc R . .
H22C H 0.4242 -0.0930 0.2781 0.110 Uiso 1 1 calc R . .
C23 C 0.3651(5) 0.1108(2) 0.0482(4) 0.0254(15) Uani 1 1 d . A .
C24 C 0.3275(5) 0.1532(2) 0.0288(4) 0.0307(16) Uani 1 1 d . . .
C25 C 0.2238(5) 0.1497(2) 0.0088(4) 0.0300(16) Uani 1 1 d . A .
C26 C 0.1970(5) 0.1056(2) 0.0117(4) 0.0328(17) Uani 1 1 d . . .
C27 C 0.2826(5) 0.0811(2) 0.0350(4) 0.0327(17) Uani 1 1 d . A .
C28 C 0.3877(6) 0.1943(2) 0.0227(4) 0.045(2) Uani 1 1 d . A .
H28A H 0.4243 0.1940 -0.0241 0.068 Uiso 1 1 calc R . .
H28B H 0.4360 0.1964 0.0655 0.068 Uiso 1 1 calc R . .
H28C H 0.3421 0.2194 0.0228 0.068 Uiso 1 1 calc R . .
C29 C 0.1571(6) 0.1862(2) -0.0200(4) 0.049(2) Uani 1 1 d . . .
H29A H 0.1388 0.2048 0.0220 0.073 Uiso 1 1 calc R A .
H29B H 0.0959 0.1742 -0.0443 0.073 Uiso 1 1 calc R . .
H29C H 0.1935 0.2035 -0.0565 0.073 Uiso 1 1 calc R . .
C30 C 0.0967(6) 0.0868(3) -0.0139(5) 0.060(3) Uani 1 1 d . A .
H30A H 0.0956 0.0823 -0.0683 0.091 Uiso 1 1 calc R . .
H30B H 0.0426 0.1068 -0.0011 0.091 Uiso 1 1 calc R . .
H30C H 0.0865 0.0589 0.0113 0.091 Uiso 1 1 calc R . .
C31 C 0.2874(7) 0.0328(2) 0.0365(5) 0.056(2) Uani 1 1 d . . .
H31A H 0.2212 0.0210 0.0483 0.083 Uiso 1 1 calc R A .
H31B H 0.3376 0.0234 0.0749 0.083 Uiso 1 1 calc R . .
H31C H 0.3068 0.0221 -0.0127 0.083 Uiso 1 1 calc R . .
C32 C 0.5120(17) 0.0391(6) 0.1088(16) 0.066(4) Uani 0.50 1 d PD A 1
H32A H 0.5792 0.0342 0.1320 0.100 Uiso 0.50 1 calc PR A 1
H32B H 0.5054 0.0227 0.0618 0.100 Uiso 0.50 1 calc PR A 1
H32C H 0.4606 0.0294 0.1432 0.100 Uiso 0.50 1 calc PR A 1
C33 C 0.5188(14) 0.1271(7) 0.1767(12) 0.066(4) Uani 0.50 1 d PD A 1
H33A H 0.5009 0.1579 0.1724 0.100 Uiso 0.50 1 calc PR A 1
H33B H 0.5906 0.1243 0.1910 0.100 Uiso 0.50 1 calc PR A 1
H33C H 0.4784 0.1134 0.2152 0.100 Uiso 0.50 1 calc PR A 1
C34 C 0.5895(14) 0.1109(6) 0.0175(11) 0.066(4) Uani 0.50 1 d PD A 1
H34A H 0.5836 0.1409 -0.0004 0.100 Uiso 0.50 1 calc PR A 1
H34B H 0.5788 0.0910 -0.0249 0.100 Uiso 0.50 1 calc PR A 1
H34C H 0.6570 0.1063 0.0402 0.100 Uiso 0.50 1 calc PR A 1
C32A C 0.5358(16) 0.0455(6) 0.0985(15) 0.061(4) Uani 0.50 1 d PD A 2
H32D H 0.5928 0.0443 0.1350 0.092 Uiso 0.50 1 calc PR A 2
H32E H 0.5569 0.0344 0.0500 0.092 Uiso 0.50 1 calc PR A 2
H32F H 0.4804 0.0276 0.1164 0.092 Uiso 0.50 1 calc PR A 2
C33A C 0.4844(14) 0.1235(7) 0.1895(12) 0.061(4) Uani 0.50 1 d PD A 2
H33D H 0.5455 0.1159 0.2191 0.092 Uiso 0.50 1 calc PR A 2
H33E H 0.4254 0.1109 0.2129 0.092 Uiso 0.50 1 calc PR A 2
H33F H 0.4773 0.1551 0.1874 0.092 Uiso 0.50 1 calc PR A 2
C34A C 0.5930(14) 0.1327(6) 0.0432(11) 0.061(4) Uani 0.50 1 d PD A 2
H34D H 0.5842 0.1635 0.0549 0.092 Uiso 0.50 1 calc PR A 2
H34E H 0.5879 0.1285 -0.0113 0.092 Uiso 0.50 1 calc PR A 2
H34F H 0.6595 0.1230 0.0623 0.092 Uiso 0.50 1 calc PR A 2
C35 C -0.1980(5) 0.1421(2) 0.2468(4) 0.0290(16) Uani 1 1 d . . .
C36 C -0.1733(5) 0.1687(2) 0.1856(4) 0.0345(18) Uani 1 1 d . . .
C37 C -0.1517(5) 0.1419(2) 0.1230(4) 0.0311(16) Uani 1 1 d . . .
C38 C -0.1636(5) 0.0991(2) 0.1452(4) 0.0296(16) Uani 1 1 d . . .
C39 C -0.1923(4) 0.0985(2) 0.2214(4) 0.0261(15) Uani 1 1 d . . .
C40 C -0.1778(7) 0.2166(2) 0.1820(5) 0.071(3) Uani 1 1 d . . .
H40A H -0.1745 0.2285 0.2330 0.106 Uiso 1 1 calc R . .
H40B H -0.2412 0.2255 0.1565 0.106 Uiso 1 1 calc R . .
H40C H -0.1208 0.2275 0.1540 0.106 Uiso 1 1 calc R . .
C41 C -0.1336(6) 0.1579(3) 0.0457(4) 0.054(2) Uani 1 1 d . . .
H41A H -0.1111 0.1338 0.0147 0.081 Uiso 1 1 calc R . .
H41B H -0.0815 0.1805 0.0480 0.081 Uiso 1 1 calc R . .
H41C H -0.1962 0.1700 0.0237 0.081 Uiso 1 1 calc R . .
C42 C -0.1542(6) 0.0597(2) 0.0965(5) 0.051(2) Uani 1 1 d . . .
H42A H -0.2199 0.0530 0.0724 0.077 Uiso 1 1 calc R . .
H42B H -0.1315 0.0350 0.1275 0.077 Uiso 1 1 calc R . .
H42C H -0.1051 0.0654 0.0580 0.077 Uiso 1 1 calc R . .
C43 C -0.2241(6) 0.0580(2) 0.2636(5) 0.048(2) Uani 1 1 d . . .
H43A H -0.1933 0.0584 0.3144 0.073 Uiso 1 1 calc R . .
H43B H -0.2018 0.0321 0.2370 0.073 Uiso 1 1 calc R . .
H43C H -0.2978 0.0575 0.2666 0.073 Uiso 1 1 calc R . .
C44 C -0.2752(8) 0.1210(3) 0.4047(5) 0.079(3) Uani 1 1 d . . .
H44A H -0.3251 0.1017 0.3800 0.118 Uiso 1 1 calc R . .
H44B H -0.3042 0.1340 0.4492 0.118 Uiso 1 1 calc R . .
H44C H -0.2151 0.1042 0.4198 0.118 Uiso 1 1 calc R . .
C45 C -0.1415(6) 0.1987(3) 0.3870(5) 0.066(3) Uani 1 1 d . . .
H45A H -0.1609 0.2050 0.4384 0.098 Uiso 1 1 calc R . .
H45B H -0.1351 0.2259 0.3592 0.098 Uiso 1 1 calc R . .
H45C H -0.0767 0.1833 0.3884 0.098 Uiso 1 1 calc R . .
C46 C -0.3529(6) 0.2000(3) 0.3256(6) 0.073(3) Uani 1 1 d . . .
H46A H -0.4072 0.1841 0.2990 0.110 Uiso 1 1 calc R . .
H46B H -0.3345 0.2255 0.2961 0.110 Uiso 1 1 calc R . .
H46C H -0.3760 0.2095 0.3746 0.110 Uiso 1 1 calc R . .
C47 C 0.2379(5) 0.30270(18) 0.2252(4) 0.0233(15) Uani 1 1 d . . .
C48 C 0.1897(5) 0.29557(19) 0.1536(4) 0.0281(16) Uani 1 1 d . . .
C49 C 0.0840(5) 0.29513(19) 0.1613(4) 0.0286(16) Uani 1 1 d . . .
C50 C 0.0638(5) 0.30108(18) 0.2380(4) 0.0279(16) Uani 1 1 d . . .
C51 C 0.1584(5) 0.30611(19) 0.2767(4) 0.0277(16) Uani 1 1 d . . .
C52 C 0.2386(6) 0.2964(2) 0.0792(4) 0.0386(18) Uani 1 1 d . . .
H52A H 0.2427 0.3264 0.0614 0.058 Uiso 1 1 calc R . .
H52B H 0.1984 0.2791 0.0429 0.058 Uiso 1 1 calc R . .
H52C H 0.3066 0.2841 0.0846 0.058 Uiso 1 1 calc R . .
C53 C 0.0078(5) 0.2928(2) 0.0978(4) 0.046(2) Uani 1 1 d . . .
H53A H 0.0153 0.2653 0.0710 0.068 Uiso 1 1 calc R . .
H53B H 0.0183 0.3170 0.0632 0.068 Uiso 1 1 calc R . .
H53C H -0.0601 0.2947 0.1174 0.068 Uiso 1 1 calc R . .
C54 C -0.0372(5) 0.3078(2) 0.2731(5) 0.047(2) Uani 1 1 d . . .
H54A H -0.0396 0.2910 0.3196 0.071 Uiso 1 1 calc R . .
H54B H -0.0913 0.2981 0.2380 0.071 Uiso 1 1 calc R . .
H54C H -0.0463 0.3387 0.2843 0.071 Uiso 1 1 calc R . .
C55 C 0.1672(6) 0.3208(2) 0.3575(4) 0.0413(19) Uani 1 1 d . . .
H55A H 0.1592 0.3524 0.3598 0.062 Uiso 1 1 calc R . .
H55B H 0.2337 0.3127 0.3790 0.062 Uiso 1 1 calc R . .
H55C H 0.1145 0.3068 0.3861 0.062 Uiso 1 1 calc R . .
C56 C 0.4521(5) 0.2663(2) 0.2151(5) 0.053(2) Uani 1 1 d . . .
H56A H 0.4396 0.2431 0.2512 0.079 Uiso 1 1 calc R . .
H56B H 0.5238 0.2740 0.2176 0.079 Uiso 1 1 calc R . .
H56C H 0.4333 0.2562 0.1643 0.079 Uiso 1 1 calc R . .
C57 C 0.4133(6) 0.3334(2) 0.3349(5) 0.053(2) Uani 1 1 d . . .
H57A H 0.3673 0.3563 0.3506 0.079 Uiso 1 1 calc R . .
H57B H 0.4823 0.3448 0.3351 0.079 Uiso 1 1 calc R . .
H57C H 0.4103 0.3089 0.3698 0.079 Uiso 1 1 calc R . .
C58 C 0.4077(6) 0.3604(2) 0.1746(5) 0.049(2) Uani 1 1 d . . .
H58A H 0.4000 0.3509 0.1222 0.074 Uiso 1 1 calc R . .
H58B H 0.4776 0.3694 0.1852 0.074 Uiso 1 1 calc R . .
H58C H 0.3625 0.3850 0.1830 0.074 Uiso 1 1 calc R . .
C59 C 0.3285(9) 0.0591(3) 0.8247(6) 0.092(4) Uani 1 1 d . . .
H59A H 0.2721 0.0433 0.8460 0.137 Uiso 1 1 calc R . .
H59B H 0.3711 0.0714 0.8654 0.137 Uiso 1 1 calc R . .
H59C H 0.3685 0.0391 0.7951 0.137 Uiso 1 1 calc R . .
C60 C 0.2884(6) 0.0947(3) 0.7754(5) 0.050(2) Uani 1 1 d . . .
C61 C 0.2992(6) 0.0942(3) 0.6994(5) 0.052(2) Uani 1 1 d . . .
H61 H 0.3321 0.0703 0.6772 0.063 Uiso 1 1 calc R . .
C62 C 0.2638(7) 0.1272(3) 0.6545(5) 0.064(3) Uani 1 1 d . . .
H62 H 0.2735 0.1263 0.6019 0.077 Uiso 1 1 calc R . .
C63 C 0.2145(7) 0.1612(3) 0.6850(6) 0.064(3) Uani 1 1 d . . .
H63 H 0.1899 0.1843 0.6540 0.077 Uiso 1 1 calc R . .
C64 C 0.2007(6) 0.1621(3) 0.7606(6) 0.063(3) Uani 1 1 d . . .
H64 H 0.1646 0.1853 0.7822 0.075 Uiso 1 1 calc R . .
C65 C 0.2394(6) 0.1294(3) 0.8052(5) 0.051(2) Uani 1 1 d . . .
H65 H 0.2318 0.1308 0.8579 0.061 Uiso 1 1 calc R . .
H1 H 0.012(5) 0.0614(19) 0.265(4) 0.050 Uiso 1 1 d . . .
H2 H 0.263(5) 0.067(2) 0.200(4) 0.050 Uiso 1 1 d . . .
H3 H 0.246(5) 0.201(2) 0.158(4) 0.050 Uiso 1 1 d . . .
H4 H 0.100(5) 0.090(2) 0.166(4) 0.050 Uiso 1 1 d . . .
H5 H 0.085(5) 0.170(2) 0.161(4) 0.050 Uiso 1 1 d . . .
H6 H 0.099(5) 0.105(2) 0.325(4) 0.050 Uiso 1 1 d . . .
H7 H 0.072(5) 0.178(2) 0.300(4) 0.050 Uiso 1 1 d . . .
H8 H 0.255(5) 0.116(2) 0.301(4) 0.050 Uiso 1 1 d . . .
H9 H 0.249(5) 0.172(2) 0.298(4) 0.050 Uiso 1 1 d . . .

loop_
_atom_site_aniso_label
_atom_site_aniso_U_11
_atom_site_aniso_U_22
_atom_site_aniso_U_33
_atom_site_aniso_U_23
_atom_site_aniso_U_13
_atom_site_aniso_U_12
Dy1 0.03543(19) 0.01901(16) 0.0370(2) 0.00501(15) -0.00002(16) -0.00113(14)
Dy2 0.02618(16) 0.02326(16) 0.01895(17) -0.00169(14) 0.00179(13) 0.00034(13)
Dy3 0.02380(17) 0.0540(2) 0.02421(19) -0.00208(17) -0.00060(15) -0.00779(16)
Dy4 0.03339(18) 0.01788(15) 0.02319(18) 0.00025(14) 0.00479(14) -0.00100(13)
Mo1 0.0305(3) 0.0259(3) 0.0173(3) 0.0008(3) 0.0018(3) -0.0018(2)
Si1 0.0521(13) 0.0276(10) 0.0877(18) 0.0072(11) -0.0024(13) -0.0004(9)
Si2 0.0329(12) 0.0670(16) 0.0416(14) 0.0043(12) -0.0005(11) 0.0063(11)
Si3 0.0363(12) 0.0448(12) 0.0361(13) -0.0048(10) 0.0086(10) -0.0028(10)
Si4 0.0332(11) 0.0247(10) 0.0365(12) -0.0003(9) 0.0028(10) -0.0043(8)
C1 0.054(5) 0.046(5) 0.015(4) -0.001(3) 0.004(4) -0.010(4)
C2 0.053(5) 0.030(4) 0.017(4) -0.005(3) -0.002(4) 0.003(3)
C3 0.050(5) 0.026(4) 0.019(4) 0.000(3) -0.002(4) -0.002(3)
C4 0.037(4) 0.045(4) 0.017(4) -0.006(3) -0.006(3) 0.001(3)
C5 0.069(5) 0.027(4) 0.022(4) -0.005(3) -0.003(4) 0.008(4)
C6 0.069(6) 0.093(7) 0.035(5) 0.003(5) 0.020(5) -0.029(5)
C7 0.065(6) 0.056(5) 0.042(5) -0.016(4) -0.010(5) 0.019(4)
C8 0.060(5) 0.047(5) 0.056(6) 0.002(4) -0.011(5) -0.019(4)
C9 0.054(5) 0.073(6) 0.050(6) -0.025(5) -0.019(5) 0.013(5)
C10 0.158(11) 0.028(5) 0.051(6) 0.004(4) -0.002(7) 0.001(5)
C11 0.057(2) 0.0186(15) 0.066(3) 0.0090(19) -0.013(2) -0.0055(16)
C12 0.057(2) 0.0186(15) 0.066(3) 0.0090(19) -0.013(2) -0.0055(16)
C13 0.057(2) 0.0186(15) 0.066(3) 0.0090(19) -0.013(2) -0.0055(16)
C14 0.057(2) 0.0186(15) 0.066(3) 0.0090(19) -0.013(2) -0.0055(16)
C15 0.057(2) 0.0186(15) 0.066(3) 0.0090(19) -0.013(2) -0.0055(16)
C16 0.0521(13) 0.0276(10) 0.0877(18) 0.0072(11) -0.0024(13) -0.0004(9)
C17 0.0521(13) 0.0276(10) 0.0877(18) 0.0072(11) -0.0024(13) -0.0004(9)
C18 0.0521(13) 0.0276(10) 0.0877(18) 0.0072(11) -0.0024(13) -0.0004(9)
C19 0.0521(13) 0.0276(10) 0.0877(18) 0.0072(11) -0.0024(13) -0.0004(9)
C20 0.062(4) 0.057(3) 0.101(5) 0.004(3) 0.000(4) -0.001(3)
C21 0.062(4) 0.057(3) 0.101(5) 0.004(3) 0.000(4) -0.001(3)
C22 0.062(4) 0.057(3) 0.101(5) 0.004(3) 0.000(4) -0.001(3)
C23 0.029(4) 0.030(4) 0.018(4) -0.001(3) 0.002(3) 0.005(3)
C24 0.036(4) 0.042(4) 0.015(4) -0.005(3) 0.010(3) -0.003(3)
C25 0.039(4) 0.040(4) 0.011(3) 0.002(3) 0.007(3) 0.002(3)
C26 0.031(4) 0.048(4) 0.020(4) -0.009(3) -0.003(3) -0.005(3)
C27 0.049(5) 0.033(4) 0.017(4) -0.006(3) 0.008(3) -0.006(3)
C28 0.057(5) 0.041(4) 0.039(5) 0.001(4) 0.020(4) -0.009(4)
C29 0.060(5) 0.055(5) 0.032(5) 0.002(4) 0.004(4) 0.015(4)
C30 0.052(5) 0.086(7) 0.042(5) -0.011(5) -0.012(5) -0.017(5)
C31 0.091(7) 0.039(5) 0.037(5) -0.010(4) 0.008(5) 0.007(4)
C32 0.039(7) 0.082(9) 0.078(10) 0.020(7) 0.002(7) 0.008(6)
C33 0.039(7) 0.082(9) 0.078(10) 0.020(7) 0.002(7) 0.008(6)
C34 0.039(7) 0.082(9) 0.078(10) 0.020(7) 0.002(7) 0.008(6)
C32A 0.034(7) 0.081(9) 0.069(9) 0.016(7) 0.010(6) -0.003(6)
C33A 0.034(7) 0.081(9) 0.069(9) 0.016(7) 0.010(6) -0.003(6)
C34A 0.034(7) 0.081(9) 0.069(9) 0.016(7) 0.010(6) -0.003(6)
C35 0.026(4) 0.029(4) 0.032(4) -0.002(3) 0.004(3) 0.000(3)
C36 0.041(4) 0.026(4) 0.037(5) 0.007(3) 0.002(4) -0.001(3)
C37 0.026(4) 0.042(4) 0.025(4) 0.001(3) 0.002(3) 0.000(3)
C38 0.024(4) 0.035(4) 0.030(4) -0.005(3) -0.003(3) -0.005(3)
C39 0.018(3) 0.029(4) 0.031(4) 0.001(3) -0.002(3) -0.003(3)
C40 0.108(8) 0.043(5) 0.062(7) 0.013(5) 0.018(6) -0.008(5)
C41 0.049(5) 0.081(6) 0.033(5) 0.006(5) 0.002(4) -0.005(4)
C42 0.042(5) 0.062(6) 0.049(6) -0.017(4) 0.001(4) -0.004(4)
C43 0.057(5) 0.031(4) 0.058(6) 0.005(4) 0.014(5) -0.004(4)
C44 0.131(9) 0.062(6) 0.047(6) 0.007(5) 0.037(7) -0.017(6)
C45 0.056(6) 0.099(7) 0.042(6) -0.028(5) 0.011(5) -0.023(5)
C46 0.052(6) 0.078(7) 0.089(8) -0.025(6) 0.002(6) 0.021(5)
C47 0.029(4) 0.013(3) 0.028(4) 0.000(3) -0.001(3) -0.002(3)
C48 0.040(4) 0.017(3) 0.028(4) 0.001(3) 0.005(3) 0.003(3)
C49 0.038(4) 0.018(3) 0.028(4) 0.004(3) -0.005(3) -0.002(3)
C50 0.032(4) 0.010(3) 0.043(5) 0.005(3) 0.009(4) 0.005(3)
C51 0.039(4) 0.013(3) 0.031(4) 0.003(3) 0.008(3) 0.001(3)
C52 0.056(5) 0.030(4) 0.030(4) 0.002(3) 0.002(4) -0.002(3)
C53 0.041(4) 0.039(4) 0.056(6) 0.011(4) -0.008(4) -0.003(3)
C54 0.041(5) 0.043(5) 0.059(6) -0.004(4) 0.007(4) 0.001(4)
C55 0.061(5) 0.031(4) 0.032(5) -0.003(4) 0.008(4) -0.001(4)
C56 0.036(4) 0.038(5) 0.084(7) -0.010(5) -0.009(5) 0.001(3)
C57 0.057(5) 0.046(5) 0.055(6) -0.005(4) -0.009(5) -0.023(4)
C58 0.043(5) 0.038(4) 0.067(6) 0.000(4) 0.008(5) -0.008(4)
C59 0.135(10) 0.070(7) 0.070(8) 0.009(6) 0.008(8) 0.003(7)
C60 0.049(5) 0.053(5) 0.049(6) 0.001(5) 0.002(5) -0.008(4)
C61 0.055(6) 0.060(6) 0.043(6) -0.019(5) 0.011(5) 0.003(4)
C62 0.065(6) 0.093(8) 0.036(5) -0.011(6) -0.001(5) -0.010(6)
C63 0.056(6) 0.068(7) 0.066(7) 0.023(6) -0.014(6) -0.005(5)
C64 0.044(5) 0.067(7) 0.078(8) 0.007(6) 0.013(6) 0.003(4)
C65 0.055(5) 0.056(5) 0.043(5) -0.008(5) 0.020(5) -0.009(4)

loop_
_atom_type_symbol
_atom_type_description
_atom_type_scat_dispersion_real
_atom_type_scat_dispersion_imag
_atom_type_scat_source
C C 0.0033 0.0016 'International Tables Vol C Tables 4.2.6.8 and 6.1.1.4'
H H 0.0000 0.0000 'International Tables Vol C Tables 4.2.6.8 and 6.1.1.4'
Si Si 0.0817 0.0704 'International Tables Vol C Tables 4.2.6.8 and 6.1.1.4'
Mo Mo -1.6832 0.6857 'International Tables Vol C Tables 4.2.6.8 and 6.1.1.4'
Dy Dy -0.1892 4.4098 'International Tables Vol C Tables 4.2.6.8 and 6.1.1.4'

loop_
_geom_angle_atom_site_label_1
_geom_angle_atom_site_label_2
_geom_angle_atom_site_label_3
_geom_angle
C13 Dy1 C12 30.1(2)
C13 Dy1 C14 30.0(2)
C12 Dy1 C14 50.0(2)
C13 Dy1 C11 50.7(2)
C12 Dy1 C11 31.1(2)
C14 Dy1 C11 50.9(2)
C13 Dy1 C15 49.3(3)
C12 Dy1 C15 49.9(3)
C14 Dy1 C15 30.0(2)
C11 Dy1 C15 30.7(2)
C13 Dy1 Mo1 167.87(19)
C12 Dy1 Mo1 160.36(17)
C14 Dy1 Mo1 140.10(19)
C11 Dy1 Mo1 134.14(18)
C15 Dy1 Mo1 127.20(18)
C13 Dy1 Dy3 114.53(17)
C12 Dy1 Dy3 141.16(18)
C14 Dy1 Dy3 110.08(17)
C11 Dy1 Dy3 160.93(17)
C15 Dy1 Dy3 131.97(18)
Mo1 Dy1 Dy3 57.625(14)
C13 Dy1 Dy2 123.32(19)
C12 Dy1 Dy2 115.99(18)
C14 Dy1 Dy2 150.21(19)
C11 Dy1 Dy2 134.01(18)
C15 Dy1 Dy2 164.49(18)
Mo1 Dy1 Dy2 63.161(14)
Dy3 Dy1 Dy2 62.323(11)
C23 Dy2 C27 31.80(19)
C23 Dy2 C24 31.61(19)
C27 Dy2 C24 51.5(2)
C23 Dy2 C25 52.0(2)
C27 Dy2 C25 51.3(2)
C24 Dy2 C25 30.8(2)
C23 Dy2 C26 51.8(2)
C27 Dy2 C26 30.8(2)
C24 Dy2 C26 50.7(2)
C25 Dy2 C26 30.6(2)
C23 Dy2 Dy4 133.22(14)
C27 Dy2 Dy4 150.34(15)
C24 Dy2 Dy4 104.03(15)
C25 Dy2 Dy4 99.09(14)
C26 Dy2 Dy4 122.79(16)
C23 Dy2 Dy1 120.95(14)
C27 Dy2 Dy1 100.97(14)
C24 Dy2 Dy1 151.44(15)
C25 Dy2 Dy1 140.69(15)
C26 Dy2 Dy1 110.97(15)
Dy4 Dy2 Dy1 104.521(13)
C23 Dy2 Mo1 152.34(14)
C27 Dy2 Mo1 155.46(15)
C24 Dy2 Mo1 150.56(15)
C25 Dy2 Mo1 151.07(14)
C26 Dy2 Mo1 154.47(14)
Dy4 Dy2 Mo1 53.398(11)
Dy1 Dy2 Mo1 55.109(13)
C23 Dy2 Dy3 152.02(14)
C27 Dy2 Dy3 121.48(15)
C24 Dy2 Dy3 138.39(15)
C25 Dy2 Dy3 108.76(15)
C26 Dy2 Dy3 100.87(14)
Dy4 Dy2 Dy3 62.891(10)
Dy1 Dy2 Dy3 58.127(10)
Mo1 Dy2 Dy3 53.899(12)
C35 Dy3 C39 31.30(19)
C35 Dy3 C36 31.2(2)
C39 Dy3 C36 51.0(2)
C35 Dy3 C38 51.5(2)
C39 Dy3 C38 31.0(2)
C36 Dy3 C38 50.4(2)
C35 Dy3 C37 51.6(2)
C39 Dy3 C37 50.8(2)
C36 Dy3 C37 31.0(2)
C38 Dy3 C37 29.92(19)
C35 Dy3 Mo1 129.56(15)
C39 Dy3 Mo1 143.35(15)
C36 Dy3 Mo1 136.97(16)
C38 Dy3 Mo1 169.98(15)
C37 Dy3 Mo1 160.09(15)
C35 Dy3 Dy1 136.33(14)
C39 Dy3 Dy1 111.97(14)
C36 Dy3 Dy1 162.39(14)
C38 Dy3 Dy1 113.34(14)
C37 Dy3 Dy1 137.84(15)
Mo1 Dy3 Dy1 58.267(14)
C35 Dy3 Dy2 162.27(15)
C39 Dy3 Dy2 148.11(15)
C36 Dy3 Dy2 131.25(15)
C38 Dy3 Dy2 119.74(15)
C37 Dy3 Dy2 112.28(14)
Mo1 Dy3 Dy2 62.268(14)
Dy1 Dy3 Dy2 59.549(10)
C35 Dy3 Dy4 116.71(14)
C39 Dy3 Dy4 146.61(14)
C36 Dy3 Dy4 96.55(14)
C38 Dy3 Dy4 136.25(15)
C37 Dy3 Dy4 106.77(14)
Mo1 Dy3 Dy4 53.647(13)
Dy1 Dy3 Dy4 100.922(13)
Dy2 Dy3 Dy4 56.651(9)
C48 Dy4 C47 31.20(19)
C48 Dy4 C51 50.7(2)
C47 Dy4 C51 31.10(18)
C48 Dy4 C49 30.84(19)
C47 Dy4 C49 51.40(19)
C51 Dy4 C49 50.4(2)
C48 Dy4 C50 51.0(2)
C47 Dy4 C50 51.67(19)
C51 Dy4 C50 30.7(2)
C49 Dy4 C50 30.6(2)
C48 Dy4 Mo1 162.41(15)
C47 Dy4 Mo1 132.96(14)
C51 Dy4 Mo1 121.45(15)
C49 Dy4 Mo1 161.16(15)
C50 Dy4 Mo1 132.65(15)
C48 Dy4 Dy2 116.96(14)
C47 Dy4 Dy2 129.52(14)
C51 Dy4 Dy2 159.87(14)
C49 Dy4 Dy2 129.58(15)
C50 Dy4 Dy2 158.89(16)
Mo1 Dy4 Dy2 64.825(15)
C48 Dy4 Dy3 141.28(15)
C47 Dy4 Dy3 167.25(13)
C51 Dy4 Dy3 139.63(14)
C49 Dy4 Dy3 116.90(14)
C50 Dy4 Dy3 115.92(14)
Mo1 Dy4 Dy3 55.974(14)
Dy2 Dy4 Dy3 60.458(11)
C5 Mo1 C4 36.6(2)
C5 Mo1 C1 36.5(3)
C4 Mo1 C1 60.5(3)
C5 Mo1 C3 59.7(2)
C4 Mo1 C3 35.9(2)
C1 Mo1 C3 58.9(2)
C5 Mo1 C2 59.3(2)
C4 Mo1 C2 59.0(2)
C1 Mo1 C2 35.3(2)
C3 Mo1 C2 34.3(2)
C5 Mo1 Dy4 154.96(19)
C4 Mo1 Dy4 121.30(18)
C1 Mo1 Dy4 133.62(19)
C3 Mo1 Dy4 95.32(16)
C2 Mo1 Dy4 101.53(16)
C5 Mo1 Dy3 133.1(2)
C4 Mo1 Dy3 167.50(18)
C1 Mo1 Dy3 115.83(19)
C3 Mo1 Dy3 154.69(17)
C2 Mo1 Dy3 126.05(18)
Dy4 Mo1 Dy3 70.379(15)
C5 Mo1 Dy1 84.65(17)
C4 Mo1 Dy1 104.31(18)
C1 Mo1 Dy1 103.53(18)
C3 Mo1 Dy1 139.94(16)
C2 Mo1 Dy1 138.69(16)
Dy4 Mo1 Dy1 118.26(2)
Dy3 Mo1 Dy1 64.109(14)
C5 Mo1 Dy2 131.23(18)
C4 Mo1 Dy2 116.09(17)
C1 Mo1 Dy2 164.48(18)
C3 Mo1 Dy2 128.56(17)
C2 Mo1 Dy2 158.48(17)
Dy4 Mo1 Dy2 61.777(14)
Dy3 Mo1 Dy2 63.833(14)
Dy1 Mo1 Dy2 61.730(13)
C22 Si1 C11 109.5(4)
C22 Si1 C21 110.8(4)
C11 Si1 C21 111.1(4)
C22 Si1 C20 104.4(4)
C11 Si1 C20 114.7(4)
C21 Si1 C20 106.1(4)
C32A Si2 C33 106.9(13)
C32A Si2 C34 91.0(9)
C33 Si2 C34 114.4(8)
C32A Si2 C34A 109.2(8)
C33 Si2 C34A 91.6(9)
C34 Si2 C34A 25.5(8)
C32A Si2 C23 118.5(8)
C33 Si2 C23 113.3(7)
C34 Si2 C23 111.0(7)
C34A Si2 C23 113.9(7)
C32A Si2 C32 12.0(10)
C33 Si2 C32 104.8(9)
C34 Si2 C32 102.4(8)
C34A Si2 C32 121.3(9)
C23 Si2 C32 110.1(8)
C32A Si2 C33A 105.9(9)
C33 Si2 C33A 15.5(8)
C34 Si2 C33A 129.8(9)
C34A Si2 C33A 106.2(8)
C23 Si2 C33A 101.7(6)
C32 Si2 C33A 100.7(12)
C44 Si3 C46 107.2(5)
C44 Si3 C45 108.3(5)
C46 Si3 C45 105.0(4)
C44 Si3 C35 113.0(4)
C46 Si3 C35 111.0(4)
C45 Si3 C35 111.9(3)
C58 Si4 C56 109.4(4)
C58 Si4 C47 108.9(3)
C56 Si4 C47 110.6(3)
C58 Si4 C57 105.6(4)
C56 Si4 C57 108.4(4)
C47 Si4 C57 113.8(3)
C2 C1 C5 106.6(6)
C2 C1 C6 126.0(7)
C5 C1 C6 126.9(7)
C2 C1 Mo1 74.7(4)
C5 C1 Mo1 69.0(4)
C6 C1 Mo1 127.6(5)
C3 C2 C1 109.1(6)
C3 C2 C7 125.4(6)
C1 C2 C7 125.2(7)
C3 C2 Mo1 71.9(4)
C1 C2 Mo1 70.0(4)
C7 C2 Mo1 129.3(5)
C2 C3 C4 108.6(6)
C2 C3 C8 126.6(6)
C4 C3 C8 124.3(7)
C2 C3 Mo1 73.8(4)
C4 C3 Mo1 69.2(4)
C8 C3 Mo1 128.8(5)
C5 C4 C3 107.0(6)
C5 C4 C9 126.3(7)
C3 C4 C9 126.1(7)
C5 C4 Mo1 70.4(4)
C3 C4 Mo1 74.9(4)
C9 C4 Mo1 127.0(5)
C4 C5 C1 108.7(6)
C4 C5 C10 126.0(8)
C1 C5 C10 124.2(8)
C4 C5 Mo1 73.0(4)
C1 C5 Mo1 74.5(4)
C10 C5 Mo1 127.9(5)
C15 C11 C12 104.5(7)
C15 C11 Si1 131.7(7)
C12 C11 Si1 122.5(6)
C15 C11 Dy1 74.9(4)
C12 C11 Dy1 74.0(4)
Si1 C11 Dy1 125.7(3)
C13 C12 C11 108.0(8)
C13 C12 C16 127.5(8)
C11 C12 C16 123.9(7)
C13 C12 Dy1 73.8(4)
C11 C12 Dy1 74.9(4)
C16 C12 Dy1 124.1(5)
C14 C13 C12 110.3(8)
C14 C13 C17 127.2(8)
C12 C13 C17 122.3(8)
C14 C13 Dy1 76.5(4)
C12 C13 Dy1 76.1(4)
C17 C13 Dy1 118.5(5)
C13 C14 C15 107.0(8)
C13 C14 C18 129.5(8)
C15 C14 C18 123.1(9)
C13 C14 Dy1 73.5(4)
C15 C14 Dy1 75.3(4)
C18 C14 Dy1 122.5(5)
C14 C15 C11 110.2(8)
C14 C15 C19 123.0(8)
C11 C15 C19 125.8(8)
C14 C15 Dy1 74.8(4)
C11 C15 Dy1 74.4(4)
C19 C15 Dy1 126.6(5)
C24 C23 C27 106.5(6)
C24 C23 Si2 123.7(5)
C27 C23 Si2 129.7(5)
C24 C23 Dy2 76.0(3)
C27 C23 Dy2 75.6(4)
Si2 C23 Dy2 111.2(3)
C25 C24 C23 108.6(6)
C25 C24 C28 124.1(7)
C23 C24 C28 127.1(6)
C25 C24 Dy2 74.9(4)
C23 C24 Dy2 72.4(4)
C28 C24 Dy2 123.3(5)
C26 C25 C24 107.9(6)
C26 C25 C29 126.0(7)
C24 C25 C29 125.6(7)
C26 C25 Dy2 74.9(4)
C24 C25 Dy2 74.3(4)
C29 C25 Dy2 122.6(4)
C25 C26 C27 109.1(6)
C25 C26 C30 125.6(7)
C27 C26 C30 125.0(7)
C25 C26 Dy2 74.5(4)
C27 C26 Dy2 73.8(4)
C30 C26 Dy2 123.0(5)
C26 C27 C23 107.7(6)
C26 C27 C31 124.9(7)
C23 C27 C31 127.0(7)
C26 C27 Dy2 75.4(4)
C23 C27 Dy2 72.6(4)
C31 C27 Dy2 123.3(5)
C36 C35 C39 106.7(6)
C36 C35 Si3 123.6(5)
C39 C35 Si3 129.5(5)
C36 C35 Dy3 75.3(4)
C39 C35 Dy3 75.2(4)
Si3 C35 Dy3 119.1(3)
C35 C36 C37 109.1(6)
C35 C36 C40 127.1(7)
C37 C36 C40 123.5(7)
C35 C36 Dy3 73.5(4)
C37 C36 Dy3 76.4(4)
C40 C36 Dy3 121.1(5)
C38 C37 C36 107.4(6)
C38 C37 C41 127.0(7)
C36 C37 C41 125.2(7)
C38 C37 Dy3 74.8(4)
C36 C37 Dy3 72.5(4)
C41 C37 Dy3 124.4(5)
C37 C38 C39 108.7(6)
C37 C38 C42 126.3(7)
C39 C38 C42 124.9(6)
C37 C38 Dy3 75.2(4)
C39 C38 Dy3 72.7(4)
C42 C38 Dy3 120.9(5)
C35 C39 C38 108.1(6)
C35 C39 C43 126.8(6)
C38 C39 C43 124.7(6)
C35 C39 Dy3 73.5(3)
C38 C39 Dy3 76.2(4)
C43 C39 Dy3 122.3(5)
C48 C47 C51 105.7(6)
C48 C47 Si4 123.0(5)
C51 C47 Si4 130.4(5)
C48 C47 Dy4 73.7(3)
C51 C47 Dy4 75.0(3)
Si4 C47 Dy4 124.8(3)
C49 C48 C47 109.3(6)
C49 C48 C52 123.2(7)
C47 C48 C52 126.7(6)
C49 C48 Dy4 76.3(4)
C47 C48 Dy4 75.1(4)
C52 C48 Dy4 123.6(4)
C48 C49 C50 108.4(6)
C48 C49 C53 125.1(7)
C50 C49 C53 126.3(7)
C48 C49 Dy4 72.9(4)
C50 C49 Dy4 75.2(4)
C53 C49 Dy4 122.2(4)
C49 C50 C51 106.8(6)
C49 C50 C54 128.2(7)
C51 C50 C54 124.4(7)
C49 C50 Dy4 74.3(3)
C51 C50 Dy4 73.8(3)
C54 C50 Dy4 124.2(4)
C50 C51 C47 109.9(6)
C50 C51 C55 122.2(6)
C47 C51 C55 127.1(6)
C50 C51 Dy4 75.5(3)
C47 C51 Dy4 73.9(3)
C55 C51 Dy4 125.6(4)
C65 C60 C61 117.5(9)
C65 C60 C59 120.7(9)
C61 C60 C59 121.8(8)
C62 C61 C60 121.7(8)
C63 C62 C61 120.0(9)
C62 C63 C64 119.6(9)
C63 C64 C65 119.7(9)
C60 C65 C64 121.6(9)

loop_
_geom_bond_atom_site_label_1
_geom_bond_atom_site_label_2
_geom_bond_distance
Dy1 C13 2.640(7)
Dy1 C12 2.668(7)
Dy1 C14 2.678(7)
Dy1 C11 2.679(7)
Dy1 C15 2.685(7)
Dy1 Mo1 3.2392(7)
Dy1 Dy3 3.4263(5)
Dy1 Dy2 3.4781(5)
Dy2 C23 2.609(6)
Dy2 C27 2.649(6)
Dy2 C24 2.656(6)
Dy2 C25 2.664(6)
Dy2 C26 2.670(7)
Dy2 Dy4 3.4306(5)
Dy2 Mo1 3.5237(7)
Dy2 Dy3 3.5730(5)
Dy3 C35 2.615(6)
Dy3 C39 2.638(6)
Dy3 C36 2.638(7)
Dy3 C38 2.683(6)
Dy3 C37 2.688(7)
Dy3 Mo1 3.2165(7)
Dy3 Dy4 3.6557(5)
Dy4 C48 2.636(6)
Dy4 C47 2.655(6)
Dy4 C51 2.668(6)
Dy4 C49 2.680(6)
Dy4 C50 2.691(6)
Dy4 Mo1 3.1257(7)
Mo1 C5 2.242(7)
Mo1 C4 2.277(7)
Mo1 C1 2.314(7)
Mo1 C3 2.350(7)
Mo1 C2 2.374(7)
Si1 C22 1.843(8)
Si1 C11 1.866(8)
Si1 C21 1.868(8)
Si1 C20 1.869(10)
Si2 C32A 1.79(2)
Si2 C33 1.80(2)
Si2 C34 1.843(17)
Si2 C34A 1.846(16)
Si2 C23 1.854(7)
Si2 C32 1.95(2)
Si2 C33A 1.95(2)
Si3 C44 1.830(8)
Si3 C46 1.874(8)
Si3 C45 1.874(8)
Si3 C35 1.887(7)
Si4 C58 1.862(7)
Si4 C56 1.864(7)
Si4 C47 1.865(6)
Si4 C57 1.873(8)
C1 C2 1.422(9)
C1 C5 1.428(10)
C1 C6 1.507(10)
C2 C3 1.394(9)
C2 C7 1.528(9)
C3 C4 1.427(9)
C3 C8 1.515(9)
C4 C5 1.419(10)
C4 C9 1.495(10)
C5 C10 1.499(9)
C11 C15 1.421(11)
C11 C12 1.435(11)
C12 C13 1.380(10)
C12 C16 1.507(10)
C13 C14 1.376(11)
C13 C17 1.531(11)
C14 C15 1.386(11)
C14 C18 1.522(10)
C15 C19 1.533(11)
C23 C24 1.435(9)
C23 C27 1.441(9)
C24 C25 1.412(9)
C24 C28 1.505(9)
C25 C26 1.407(9)
C25 C29 1.509(9)
C26 C27 1.414(9)
C26 C30 1.507(9)
C27 C31 1.489(9)
C35 C36 1.412(9)
C35 C39 1.417(8)
C36 C37 1.425(9)
C36 C40 1.479(9)
C37 C38 1.387(9)
C37 C41 1.491(10)
C38 C39 1.424(9)
C38 C42 1.500(9)
C39 C43 1.525(9)
C47 C48 1.423(9)
C47 C51 1.427(8)
C48 C49 1.414(9)
C48 C52 1.497(9)
C49 C50 1.416(9)
C49 C53 1.491(10)
C50 C51 1.419(9)
C50 C54 1.513(9)
C51 C55 1.510(9)
C59 C60 1.492(12)
C60 C65 1.367(10)
C60 C61 1.369(11)
C61 C62 1.366(12)
C62 C63 1.360(12)
C63 C64 1.367(13)
C64 C65 1.372(12)
